data_1572746
loop_
_publ_author_name
'Vald&#xe9;s, Hugo'
'Alpuente, Nora'
'Salvador, Pedro'
'Hashmi, A Stephen K'
'Ribas, Xavi'

_publ_section_title
;
 CCC-NHC Au(iii) pincer complexes as a reliable platform for isolating
 elusive species.
;
_journal_issue 42
_journal_name_full 'Chemical science'
_journal_page_first 17618
_journal_page_last 17628
_journal_paper_doi 10.1039/d4sc02999b
_journal_volume 15
_journal_year 2024
_chemical_formula_moiety 'C30 H33 Au F N4, B F4, C H2 Cl2'
_chemical_formula_sum 'C31 H35 Au B Cl2 F5 N4'
_chemical_formula_weight 837.30
_space_group_crystal_system orthorhombic
_space_group_IT_number 33
_space_group_name_Hall 'P 2c -2n'
_space_group_name_H-M_alt 'P n a 21'
_atom_sites_solution_hydrogens geom
_audit_update_record
;
2024-02-20 deposited with the CCDC.	2024-10-02 downloaded from the CCDC.
;
_cell_angle_alpha 90
_cell_angle_beta 90
_cell_angle_gamma 90
_cell_formula_units_Z 8
_cell_length_a 19.7358(14)
_cell_length_b 17.0365(14)
_cell_length_c 18.6880(14)
_cell_measurement_reflns_used 9983
_cell_measurement_temperature 100.(2)
_cell_measurement_theta_max 26.6457
_cell_measurement_theta_min 2.6226
_cell_volume 6283.4(8)
_computing_cell_refinement 'SAINT V8.40B (Bruker AXS LLC, 2019)'
_computing_data_collection 'Bruker Instrument Service vV6.2.16'
_computing_data_reduction 'SAINT V8.40B (Bruker AXS LLC, 2019)'
_computing_molecular_graphics 'shelXle (C.B. Huebschle, rev 1365)'
_computing_structure_refinement 'SHELXL-2019/1 (Sheldrick, 2019)'
_computing_structure_solution 'XT, VERSION 2018/2'
_diffrn_ambient_temperature 100.(2)
_diffrn_detector_area_resol_mean 7.3910
_diffrn_measured_fraction_theta_full 0.998
_diffrn_measured_fraction_theta_max 0.998
_diffrn_measurement_device 'three-circle diffractometer'
_diffrn_measurement_device_type 'D8 QUEST ECO'
_diffrn_measurement_method '\f scans'
_diffrn_radiation_monochromator 'doubly curved silicon crystal Bruker Triumph'
_diffrn_radiation_type 'Mo K\a'
_diffrn_radiation_wavelength 0.71073
_diffrn_reflns_av_R_equivalents 0.1682
_diffrn_reflns_av_unetI/netI 0.0745
_diffrn_reflns_limit_h_max 25
_diffrn_reflns_limit_h_min -25
_diffrn_reflns_limit_k_max 22
_diffrn_reflns_limit_k_min -22
_diffrn_reflns_limit_l_max 24
_diffrn_reflns_limit_l_min -24
_diffrn_reflns_number 153731
_diffrn_reflns_theta_full 25.24
_diffrn_reflns_theta_max 27.51
_diffrn_reflns_theta_min 2.69
_diffrn_source_current 20.0
_diffrn_source_power 1.00
_diffrn_source_type 'Ceramic x-ray tube'
_diffrn_source_voltage 50
_exptl_absorpt_coefficient_mu 4.912
_exptl_absorpt_correction_T_max 0.83
_exptl_absorpt_correction_T_min 0.50
_exptl_absorpt_correction_type multi-scan
_exptl_absorpt_process_details
;
Krause, L., Herbst-Irmer, R., Sheldrick, G. M., Stalke, D. (2015).
"Comparison of silver and molybdenum microfocus X-ray sources for
single-crystal structure determination"
J. Appl. Cryst. 48, 3-10.
doi:10.1107/S1600576714022985
;
_exptl_crystal_colour colourless
_exptl_crystal_density_diffrn 1.770
_exptl_crystal_density_method 'not measured'
_exptl_crystal_description needle
_exptl_crystal_F_000 3296
_exptl_crystal_size_max 0.300
_exptl_crystal_size_mid 0.080
_exptl_crystal_size_min 0.040
_refine_diff_density_max 1.708
_refine_diff_density_min -3.399
_refine_ls_abs_structure_details
;

Refined as an inversion twin.
;
_refine_ls_abs_structure_Flack 0.489(13)
_refine_ls_extinction_method none
_refine_ls_goodness_of_fit_ref 1.085
_refine_ls_hydrogen_treatment constr
_refine_ls_matrix_type full
_refine_ls_number_parameters 788
_refine_ls_number_reflns 14419
_refine_ls_number_restraints 108
_refine_ls_restrained_S_all 1.087
_refine_ls_R_factor_all 0.0941
_refine_ls_R_factor_gt 0.0537
_refine_ls_shift/su_max 0.000
_refine_ls_shift/su_mean 0.000
_refine_ls_structure_factor_coef Fsqd
_refine_ls_weighting_details 'w=1/[\s^2^(Fo^2^)+66.7896P] where P=(Fo^2^+2Fc^2^)/3'
_refine_ls_weighting_scheme calc
_refine_ls_wR_factor_gt 0.0939
_refine_ls_wR_factor_ref 0.1078
_reflns_Friedel_coverage 0.941
_reflns_Friedel_fraction_full 0.999
_reflns_Friedel_fraction_max 0.999
_reflns_number_gt 10602
_reflns_number_total 14419
_reflns_threshold_expression 'I > 2\s(I)'
_cod_data_source_file d4sc02999b3.cif
_cod_data_source_block NA1_32
_cod_depositor_comments
;
The following automatic conversions were performed:

data item '_exptl_absorpt_correction_type' value 'Multi-Scan' was
changed to 'multi-scan' in accordance with the
/home/data/users/saulius/crontab/automatic-downloads/rss-feeds/RSC/lib/dictionaries/cif_core.dic
dictionary named 'cif_core.dic' version 2.4.2 last updated on
2011-04-26.

Automatic conversion script
Id: cif_fix_values 8170 2020-07-09 18:12:32Z antanas 

 Adding full bibliography for 1572736--1572746.cif.
;
_cod_database_code 1572746

loop_
_space_group_symop_operation_xyz
'x, y, z'
'-x, -y, z+1/2'
'x+1/2, -y+1/2, z'
'-x+1/2, y+1/2, z+1/2'

loop_
_atom_site_type_symbol
_atom_site_label
_atom_site_fract_x
_atom_site_fract_y
_atom_site_fract_z
_atom_site_U_iso_or_equiv
_atom_site_adp_type
_atom_site_calc_flag
_atom_site_refinement_flags_adp
_atom_site_refinement_flags_occupancy
_atom_site_refinement_flags_posn
_atom_site_occupancy
_atom_site_disorder_assembly
_atom_site_disorder_group
F F2A 0.3744(3) 0.7130(4) 0.5703(8) 0.0216(14) Uani d U . . 1.000000 . .
Au Au1 0.65832(2) 0.25482(3) 0.57253(6) 0.02245(11) Uani d . . . 1.000000 . .
F F2 0.7601(3) 0.2388(4) 0.5649(9) 0.030(2) Uani d U . . 1.000000 . .
N N4 0.6880(6) 0.1703(8) 0.7146(7) 0.021(3) Uani d . . . 1.000000 . .
N N11 0.6136(9) 0.2646(10) 0.7239(9) 0.019(4) Uani d . . . 1.000000 . .
N N27 0.6976(6) 0.3316(8) 0.4297(7) 0.021(2) Uani d . . . 1.000000 . .
N N20 0.6041(10) 0.2603(11) 0.4255(9) 0.021(2) Uani d U . . 1.000000 . .
C C3 0.6532(7) 0.2259(9) 0.6784(8) 0.019(3) Uani d . . . 1.000000 . .
C C5 0.6665(8) 0.1724(9) 0.7856(8) 0.020(3) Uani d . . . 1.000000 . .
C C6 0.6856(10) 0.1261(12) 0.8425(10) 0.029(4) Uani d . . . 1.000000 . .
H H6 0.717761 0.084915 0.837929 0.035000 Uiso calc U . R 1.000000 . .
C C7 0.6534(9) 0.1445(11) 0.9094(10) 0.033(4) Uani d . . . 1.000000 . .
H H7 0.664249 0.115052 0.951037 0.040000 Uiso calc U . R 1.000000 . .
C C8 0.6060(8) 0.2054(10) 0.9137(9) 0.032(4) Uani d . . . 1.000000 . .
H H8 0.585105 0.216085 0.958411 0.038000 Uiso calc U . R 1.000000 . .
C C9 0.5891(10) 0.2496(12) 0.8567(10) 0.034(5) Uani d . . . 1.000000 . .
H H9 0.557808 0.291696 0.860844 0.041000 Uiso calc U . R 1.000000 . .
C C10 0.6192(7) 0.2311(10) 0.7914(8) 0.024(3) Uani d . . . 1.000000 . .
C C12 0.5661(7) 0.3257(10) 0.7002(8) 0.021(3) Uani d . . . 1.000000 . .
H H12A 0.591632 0.373575 0.686986 0.026000 Uiso calc U . R 1.000000 . .
H H12B 0.534997 0.339223 0.739864 0.026000 Uiso calc U . R 1.000000 . .
C C13 0.5256(7) 0.2979(10) 0.6368(8) 0.018(3) Uani d U . . 1.000000 . .
C C14 0.4551(7) 0.3058(11) 0.6385(8) 0.026(3) Uani d U . . 1.000000 . .
H H14 0.431973 0.327204 0.678572 0.031000 Uiso calc U . R 1.000000 . .
C C15 0.4206(6) 0.2801(8) 0.5773(12) 0.026(3) Uani d U . . 1.000000 . .
H H15 0.372622 0.284183 0.577945 0.031000 Uiso calc U . R 1.000000 . .
C C16 0.4473(8) 0.2520(10) 0.5212(9) 0.032(4) Uani d U . . 1.000000 . .
H H16 0.420274 0.235819 0.481864 0.038000 Uiso calc U . R 1.000000 . .
C C17 0.5188(7) 0.2455(10) 0.5191(8) 0.022(2) Uani d U . . 1.000000 . .
C C18 0.5556(5) 0.2675(7) 0.5736(18) 0.022(2) Uani d U . . 1.000000 . .
C C19 0.5492(7) 0.2115(10) 0.4496(8) 0.026(4) Uani d U . . 1.000000 . .
H H19A 0.565995 0.157588 0.458503 0.031000 Uiso calc U . R 1.000000 . .
H H19B 0.513793 0.208819 0.412203 0.031000 Uiso calc U . R 1.000000 . .
C C21 0.6134(7) 0.2932(10) 0.3567(8) 0.023(3) Uani d . . . 1.000000 . .
C C22 0.5757(8) 0.2849(11) 0.2936(8) 0.020(4) Uani d . . . 1.000000 . .
H H22 0.536025 0.253401 0.291229 0.024000 Uiso calc U . R 1.000000 . .
C C23 0.6001(9) 0.3258(10) 0.2349(8) 0.029(4) Uani d . . . 1.000000 . .
H H23 0.575927 0.322733 0.191078 0.035000 Uiso calc U . R 1.000000 . .
C C24 0.6602(9) 0.3722(9) 0.2379(9) 0.030(4) Uani d . . . 1.000000 . .
H H24 0.675098 0.399058 0.196179 0.036000 Uiso calc U . R 1.000000 . .
C C25 0.6966(8) 0.3787(10) 0.3000(8) 0.019(4) Uani d . . . 1.000000 . .
H H25 0.736563 0.409644 0.302061 0.022000 Uiso calc U . R 1.000000 . .
C C26 0.6737(9) 0.3395(9) 0.3586(8) 0.026(4) Uani d . . . 1.000000 . .
C C28 0.6564(7) 0.2868(9) 0.4672(7) 0.015(3) Uani d . . . 1.000000 . .
C C29 0.7362(8) 0.1131(11) 0.6864(9) 0.033(4) Uani d . . . 1.000000 . .
H H29A 0.771576 0.103210 0.722887 0.039000 Uiso calc U . R 1.000000 . .
H H29B 0.758682 0.135587 0.643729 0.039000 Uiso calc U . R 1.000000 . .
C C30 0.7037(10) 0.0356(12) 0.6660(10) 0.045(5) Uani d . . . 1.000000 . .
H H30A 0.678160 0.015167 0.707609 0.053000 Uiso calc U . R 1.000000 . .
H H30B 0.739838 -0.002747 0.654602 0.053000 Uiso calc U . R 1.000000 . .
C C31 0.6551(11) 0.0417(12) 0.6012(11) 0.050(5) Uani d . . . 1.000000 . .
H H31A 0.614446 0.072004 0.615310 0.060000 Uiso calc U . R 1.000000 . .
H H31B 0.677969 0.070529 0.562053 0.060000 Uiso calc U . R 1.000000 . .
C C32 0.6349(12) -0.0331(12) 0.576(2) 0.078(8) Uani d . . . 1.000000 . .
H H32A 0.606115 -0.026756 0.533619 0.118000 Uiso calc U . R 1.000000 . .
H H32B 0.609390 -0.060361 0.613511 0.118000 Uiso calc U . R 1.000000 . .
H H32C 0.675062 -0.063885 0.563382 0.118000 Uiso calc U . R 1.000000 . .
C C33 0.7593(7) 0.3701(10) 0.4555(10) 0.031(4) Uani d . . D 1.000000 . .
H H33A 0.794374 0.368084 0.417741 0.037000 Uiso calc U . R 1.000000 . .
H H33B 0.776682 0.341431 0.497787 0.037000 Uiso calc U . R 1.000000 . .
C C34 0.7456(10) 0.4564(11) 0.4761(10) 0.043(5) Uani d . . D 1.000000 . .
H H34A 0.789596 0.482758 0.484754 0.051000 Uiso calc U . R 1.000000 . .
H H34B 0.723724 0.483045 0.435053 0.051000 Uiso calc U . R 1.000000 . .
C C35 0.7012(14) 0.4669(11) 0.5418(10) 0.064(7) Uani d . . D 1.000000 . .
H H35A 0.656871 0.441576 0.532812 0.077000 Uiso calc U . R 1.000000 . .
H H35B 0.722654 0.439548 0.582676 0.077000 Uiso calc U . R 1.000000 . .
C C36 0.6894(14) 0.5510(11) 0.562(2) 0.091(10) Uani d . . D 1.000000 . .
H H36A 0.684753 0.555206 0.614006 0.136000 Uiso calc U . R 1.000000 . .
H H36B 0.647941 0.569949 0.538897 0.136000 Uiso calc U . R 1.000000 . .
H H36C 0.727967 0.582895 0.546084 0.136000 Uiso calc U . R 1.000000 . .
Au Au1A 0.27429(2) 0.73097(3) 0.56978(5) 0.02349(12) Uani d . . . 1.000000 . .
N N4A 0.3235(6) 0.8378(8) 0.6910(7) 0.021(3) Uani d . . . 1.000000 . .
N N11A 0.2273(7) 0.7793(8) 0.7128(6) 0.025(3) Uani d . . . 1.000000 . .
C C18A 0.1747(6) 0.7472(8) 0.5661(17) 0.027(4) Uani d U . . 1.000000 . .
N N20A 0.2272(7) 0.7029(8) 0.4230(6) 0.024(3) Uani d . . . 1.000000 . .
N N27A 0.3002(7) 0.6128(8) 0.4478(8) 0.031(3) Uani d . . . 1.000000 . .
C C3A 0.2768(7) 0.7898(10) 0.6629(9) 0.028(4) Uani d . . . 1.000000 . .
C C5A 0.3059(9) 0.8596(10) 0.7616(9) 0.023(4) Uani d . . . 1.000000 . .
C C6A 0.3382(10) 0.9035(11) 0.8131(10) 0.032(4) Uani d . . . 1.000000 . .
H H6A 0.378805 0.931499 0.803357 0.039000 Uiso calc U . R 1.000000 . .
C C7A 0.3080(8) 0.9043(10) 0.8799(9) 0.029(4) Uani d . . . 1.000000 . .
H H7A 0.329055 0.933851 0.916815 0.035000 Uiso calc U . R 1.000000 . .
C C8A 0.2478(9) 0.8638(10) 0.8960(10) 0.033(4) Uani d . . . 1.000000 . .
H H8A 0.230022 0.864747 0.943166 0.039000 Uiso calc U . R 1.000000 . .
C C9A 0.2144(8) 0.8221(11) 0.8420(9) 0.033(4) Uani d . . . 1.000000 . .
H H9A 0.172015 0.797206 0.850358 0.039000 Uiso calc U . R 1.000000 . .
C C10A 0.2465(8) 0.8186(9) 0.7747(8) 0.024(4) Uani d . . . 1.000000 . .
C C12A 0.1699(8) 0.7285(12) 0.7021(9) 0.026(4) Uani d . . . 1.000000 . .
H H12C 0.136371 0.737870 0.740581 0.031000 Uiso calc U . R 1.000000 . .
H H12D 0.184839 0.673179 0.705425 0.031000 Uiso calc U . R 1.000000 . .
C C13A 0.1360(10) 0.7417(11) 0.6298(10) 0.022(4) Uani d U . . 1.000000 . .
C C14A 0.0650(10) 0.7495(11) 0.6300(10) 0.022(4) Uani d U . . 1.000000 . .
H H14A 0.041377 0.744899 0.674028 0.026000 Uiso calc U . R 1.000000 . .
C C15A 0.0247(6) 0.7651(9) 0.5615(13) 0.028(4) Uani d U . . 1.000000 . .
H H15A -0.023128 0.770592 0.558526 0.034000 Uiso calc U . R 1.000000 . .
C C16A 0.0712(10) 0.7702(11) 0.5027(10) 0.021(3) Uani d U . . 1.000000 . .
H H16A 0.050880 0.782504 0.457986 0.026000 Uiso calc U . R 1.000000 . .
C C17A 0.1416(10) 0.7600(12) 0.5003(10) 0.021(3) Uani d U . . 1.000000 . .
C C19A 0.1792(9) 0.7673(11) 0.4319(9) 0.024(4) Uani d U . . 1.000000 . .
H H19C 0.146711 0.767200 0.391594 0.028000 Uiso calc U . R 1.000000 . .
H H19D 0.203968 0.817808 0.431135 0.028000 Uiso calc U . R 1.000000 . .
C C21A 0.2397(8) 0.6610(10) 0.3579(9) 0.025(4) Uani d . . . 1.000000 . .
C C22A 0.2142(8) 0.6693(9) 0.2910(8) 0.021(3) Uani d . . . 1.000000 . .
H H22A 0.182592 0.709389 0.279291 0.025000 Uiso calc U . R 1.000000 . .
C C23A 0.2372(9) 0.6152(11) 0.2406(9) 0.037(5) Uani d . . . 1.000000 . .
H H23A 0.220792 0.618539 0.192888 0.044000 Uiso calc U . R 1.000000 . .
C C24A 0.2824(9) 0.5578(11) 0.2573(11) 0.040(5) Uani d . . . 1.000000 . .
H H24A 0.297062 0.522425 0.221225 0.048000 Uiso calc U . R 1.000000 . .
C C25A 0.3075(9) 0.5500(10) 0.3267(11) 0.036(4) Uani d . . . 1.000000 . .
H H25A 0.338646 0.509828 0.339201 0.043000 Uiso calc U . R 1.000000 . .
C C26A 0.2851(8) 0.6026(11) 0.3750(10) 0.031(4) Uani d . . . 1.000000 . .
C C28A 0.2670(7) 0.6737(10) 0.4738(8) 0.023(3) Uani d . . . 1.000000 . .
C C29A 0.3869(7) 0.8648(10) 0.6568(10) 0.029(4) Uani d . . . 1.000000 . .
H H29C 0.398831 0.828165 0.617721 0.035000 Uiso calc U . R 1.000000 . .
H H29D 0.423891 0.863221 0.692569 0.035000 Uiso calc U . R 1.000000 . .
C C30A 0.3819(10) 0.9458(11) 0.6272(10) 0.041(5) Uani d . . . 1.000000 . .
H H30C 0.370242 0.982856 0.666067 0.049000 Uiso calc U . R 1.000000 . .
H H30D 0.345262 0.947737 0.591061 0.049000 Uiso calc U . R 1.000000 . .
C C31A 0.4481(10) 0.9710(11) 0.5928(10) 0.044(5) Uani d . . . 1.000000 . .
H H31C 0.460655 0.932039 0.555806 0.053000 Uiso calc U . R 1.000000 . .
H H31D 0.484082 0.970771 0.629677 0.053000 Uiso calc U . R 1.000000 . .
C C32A 0.4453(12) 1.0539(11) 0.5577(13) 0.060(7) Uani d . . . 1.000000 . .
H H32D 0.491443 1.071385 0.546512 0.090000 Uiso calc U . R 1.000000 . .
H H32E 0.424184 1.091036 0.590863 0.090000 Uiso calc U . R 1.000000 . .
H H32F 0.418665 1.051307 0.513484 0.090000 Uiso calc U . R 1.000000 . .
C C33A 0.3399(14) 0.5567(16) 0.4978(16) 0.027(6) Uani d . P . 0.673(17) A 1
H H33C 0.328257 0.568674 0.548152 0.032000 Uiso calc U P R 0.673(17) A 1
H H33D 0.325965 0.501937 0.487891 0.032000 Uiso calc U P R 0.673(17) A 1
C C34A 0.4172(12) 0.5643(14) 0.4876(14) 0.030(5) Uani d . P . 0.673(17) A 1
H H34C 0.431717 0.618674 0.498123 0.036000 Uiso calc U P R 0.673(17) A 1
H H34D 0.429338 0.552256 0.437318 0.036000 Uiso calc U P R 0.673(17) A 1
C C35A 0.4538(16) 0.507(2) 0.5384(19) 0.042(7) Uani d . P . 0.673(17) A 1
H H35C 0.439789 0.518050 0.588130 0.051000 Uiso calc U P R 0.673(17) A 1
H H35D 0.438834 0.452488 0.526991 0.051000 Uiso calc U P R 0.673(17) A 1
C C36A 0.5269(15) 0.5096(18) 0.5343(16) 0.050(8) Uani d . P . 0.673(17) A 1
H H36D 0.546351 0.479398 0.573947 0.060000 Uiso calc U P R 0.673(17) A 1
H H36E 0.541897 0.564312 0.537632 0.060000 Uiso calc U P R 0.673(17) A 1
H H36F 0.541908 0.487194 0.488738 0.060000 Uiso calc U P R 0.673(17) A 1
C C33' 0.358(3) 0.573(4) 0.472(3) 0.027(6) Uani d . P D 0.327(17) A 2
H H33E 0.393908 0.610591 0.485870 0.032000 Uiso calc U P R 0.327(17) A 2
H H33F 0.375574 0.537304 0.434734 0.032000 Uiso calc U P R 0.327(17) A 2
C C34' 0.331(2) 0.527(3) 0.538(3) 0.030(5) Uani d . P D 0.327(17) A 2
H H34E 0.314750 0.564946 0.573998 0.036000 Uiso calc U P R 0.327(17) A 2
H H34F 0.291762 0.494769 0.522550 0.036000 Uiso calc U P R 0.327(17) A 2
C C35' 0.385(2) 0.474(2) 0.571(4) 0.042(7) Uani d . P D 0.327(17) A 2
H H35E 0.366794 0.453449 0.616860 0.051000 Uiso calc U P R 0.327(17) A 2
H H35F 0.392131 0.428661 0.538896 0.051000 Uiso calc U P R 0.327(17) A 2
C C36' 0.451(3) 0.513(5) 0.585(4) 0.050(8) Uani d . P D 0.327(17) A 2
H H36I 0.476718 0.482474 0.620510 0.075000 Uiso calc U P R 0.327(17) A 2
H H36G 0.443693 0.566120 0.603126 0.075000 Uiso calc U P R 0.327(17) A 2
H H36H 0.477380 0.515525 0.540354 0.075000 Uiso calc U P R 0.327(17) A 2
F F2N 0.6413(7) 0.5608(8) 0.3622(7) 0.069(4) Uani d . . . 1.000000 . .
F F4N 0.5896(6) 0.5475(6) 0.2536(6) 0.047(3) Uani d . . . 1.000000 . .
F F5N 0.5415(6) 0.6192(7) 0.3408(6) 0.051(3) Uani d . . . 1.000000 . .
F F3N 0.6356(7) 0.6630(7) 0.2887(6) 0.062(4) Uani d . . . 1.000000 . .
B B1N 0.6007(11) 0.5948(12) 0.3138(10) 0.032(5) Uani d . . . 1.000000 . .
Cl Cl2L 0.5638(3) 0.9096(4) 0.3879(3) 0.0510(15) Uani d . . . 1.000000 . .
Cl Cl3L 0.5292(3) 0.8608(3) 0.2423(3) 0.0505(14) Uani d . . . 1.000000 . .
C C1L 0.5095(9) 0.9237(11) 0.3107(11) 0.035(4) Uani d . . . 1.000000 . .
H H1LA 0.461750 0.915497 0.325017 0.042000 Uiso calc U . R 1.000000 . .
H H1LB 0.514073 0.978487 0.293619 0.042000 Uiso calc U . R 1.000000 . .
F F2M 0.3673(6) 0.0725(7) 0.3089(8) 0.067(4) Uani d . . . 1.000000 . .
F F3M 0.4572(8) 0.0733(7) 0.3807(7) 0.070(4) Uani d . . . 1.000000 . .
F F4M 0.4122(5) 0.1873(5) 0.3457(5) 0.038(2) Uani d . . . 1.000000 . .
F F5M 0.4675(8) 0.1124(9) 0.2674(7) 0.068(4) Uani d . . . 1.000000 . .
B B1M 0.4267(9) 0.1090(11) 0.3242(10) 0.021(4) Uani d . . . 1.000000 . .
Cl Cl2K 0.4536(3) 0.3907(3) 0.3852(4) 0.0692(19) Uani d . . . 1.000000 . .
Cl Cl3K 0.4328(3) 0.4215(4) 0.2354(4) 0.0719(19) Uani d . . . 1.000000 . .
C C1K 0.4796(11) 0.4484(11) 0.3120(11) 0.046(5) Uani d . . . 1.000000 . .
H H1KA 0.528568 0.440406 0.303107 0.055000 Uiso calc U . R 1.000000 . .
H H1KB 0.472118 0.504615 0.322825 0.055000 Uiso calc U . R 1.000000 . .

loop_
_atom_site_aniso_label
_atom_site_aniso_U_11
_atom_site_aniso_U_22
_atom_site_aniso_U_33
_atom_site_aniso_U_12
_atom_site_aniso_U_13
_atom_site_aniso_U_23
F2A 0.014(2) 0.030(2) 0.020(2) -0.003(2) 0.002(3) -0.002(3)
Au1 0.01205(19) 0.0358(3) 0.0195(2) 0.00077(18) 0.0009(5) 0.0040(6)
F2 0.021(2) 0.041(3) 0.030(3) 0.003(2) -0.004(3) 0.004(3)
N4 0.010(6) 0.033(8) 0.019(7) 0.002(5) 0.002(5) 0.007(6)
N11 0.015(8) 0.022(8) 0.020(7) -0.001(6) -0.002(6) -0.002(6)
N27 0.013(5) 0.035(6) 0.014(5) -0.004(4) 0.006(4) -0.001(4)
N20 0.013(5) 0.035(6) 0.014(5) -0.004(4) 0.006(4) -0.001(4)
C3 0.017(7) 0.022(9) 0.018(7) -0.005(7) -0.004(6) 0.006(6)
C5 0.021(8) 0.024(8) 0.014(7) -0.006(6) -0.008(7) 0.007(6)
C6 0.038(12) 0.029(12) 0.021(10) 0.002(9) -0.003(9) 0.003(9)
C7 0.032(10) 0.045(11) 0.023(10) 0.002(9) -0.005(9) 0.007(8)
C8 0.028(9) 0.045(11) 0.024(9) -0.005(8) 0.002(7) 0.007(8)
C9 0.023(9) 0.051(13) 0.030(9) 0.013(9) -0.011(8) -0.004(9)
C10 0.017(7) 0.027(9) 0.027(8) 0.000(7) -0.007(6) -0.004(7)
C12 0.011(7) 0.039(10) 0.014(7) 0.009(6) 0.000(6) 0.003(7)
C13 0.012(6) 0.031(8) 0.012(6) 0.000(5) 0.004(5) 0.009(6)
C14 0.010(4) 0.047(6) 0.021(5) -0.010(4) -0.008(5) 0.008(5)
C15 0.010(4) 0.047(6) 0.021(5) -0.010(4) -0.008(5) 0.008(5)
C16 0.014(7) 0.041(9) 0.040(8) -0.005(7) -0.013(6) 0.004(8)
C17 0.016(4) 0.027(5) 0.024(4) 0.003(4) 0.007(5) 0.000(6)
C18 0.016(4) 0.027(5) 0.024(4) 0.003(4) 0.007(5) 0.000(6)
C19 0.015(7) 0.038(8) 0.023(7) -0.008(6) 0.002(6) 0.008(6)
C21 0.018(8) 0.033(10) 0.018(8) -0.002(7) 0.006(6) 0.007(7)
C22 0.008(8) 0.042(12) 0.009(7) 0.002(7) -0.002(5) -0.005(7)
C23 0.034(10) 0.038(10) 0.016(8) 0.002(8) 0.001(7) 0.000(7)
C24 0.040(10) 0.029(9) 0.021(9) -0.011(8) -0.003(8) -0.006(7)
C25 0.021(9) 0.030(10) 0.006(7) -0.013(7) 0.001(6) 0.001(6)
C26 0.042(10) 0.028(9) 0.009(8) 0.001(7) -0.006(7) -0.007(6)
C28 0.007(6) 0.026(9) 0.011(7) 0.004(6) 0.000(5) 0.005(6)
C29 0.019(9) 0.058(12) 0.021(8) 0.010(8) 0.004(7) -0.002(8)
C30 0.043(12) 0.053(13) 0.038(11) 0.017(10) 0.001(9) 0.006(9)
C31 0.049(12) 0.045(12) 0.057(13) 0.006(10) 0.007(10) -0.002(9)
C32 0.104(18) 0.058(13) 0.074(17) 0.001(12) 0.04(2) 0.01(2)
C33 0.010(8) 0.042(11) 0.040(11) -0.006(7) -0.011(7) 0.012(8)
C34 0.046(12) 0.052(12) 0.031(10) -0.014(9) -0.016(9) -0.002(9)
C35 0.13(2) 0.039(12) 0.027(10) 0.011(13) -0.020(12) -0.012(8)
C36 0.15(2) 0.029(10) 0.09(2) 0.027(12) -0.04(3) -0.014(18)
Au1A 0.0131(2) 0.0332(3) 0.0242(3) -0.00062(19) -0.0022(5) 0.0037(7)
N4A 0.016(6) 0.033(8) 0.015(6) -0.003(5) 0.002(5) 0.003(6)
N11A 0.024(7) 0.034(8) 0.016(6) -0.008(6) -0.002(6) -0.002(6)
C18A 0.032(6) 0.026(6) 0.023(9) -0.004(5) -0.013(9) -0.014(9)
N20A 0.017(6) 0.035(8) 0.019(6) 0.000(6) 0.003(6) -0.003(6)
N27A 0.019(7) 0.032(8) 0.041(9) 0.002(6) -0.003(7) -0.005(7)
C3A 0.006(6) 0.034(9) 0.045(10) 0.003(7) 0.005(7) 0.009(8)
C5A 0.034(10) 0.021(9) 0.013(8) -0.003(7) 0.002(8) -0.004(7)
C6A 0.034(11) 0.028(11) 0.035(10) -0.001(9) -0.006(9) 0.008(8)
C7A 0.024(9) 0.039(10) 0.026(9) 0.007(7) -0.009(7) -0.004(8)
C8A 0.041(11) 0.032(10) 0.025(9) 0.009(8) -0.004(8) -0.009(8)
C9A 0.017(9) 0.050(11) 0.031(9) -0.009(8) -0.003(7) 0.000(8)
C10A 0.033(9) 0.021(8) 0.019(8) 0.001(7) -0.011(7) 0.005(6)
C12A 0.018(8) 0.036(11) 0.024(8) -0.009(8) 0.002(7) 0.008(8)
C13A 0.017(7) 0.029(9) 0.021(8) -0.001(7) -0.008(6) 0.012(7)
C14A 0.019(7) 0.028(9) 0.019(7) -0.002(7) -0.011(6) 0.000(7)
C15A 0.017(5) 0.045(8) 0.023(10) 0.016(5) -0.006(7) -0.004(8)
C16A 0.011(5) 0.031(6) 0.022(5) -0.004(5) -0.004(4) 0.001(5)
C17A 0.011(5) 0.031(6) 0.022(5) -0.004(5) -0.004(4) 0.001(5)
C19A 0.016(8) 0.033(9) 0.021(7) 0.007(7) 0.003(6) 0.001(7)
C21A 0.018(8) 0.038(10) 0.020(8) -0.009(7) -0.002(7) -0.010(7)
C22A 0.018(8) 0.034(9) 0.012(7) -0.008(7) 0.002(6) -0.003(6)
C23A 0.032(10) 0.058(13) 0.020(9) -0.017(9) -0.001(8) -0.003(8)
C24A 0.029(10) 0.041(11) 0.049(12) 0.002(8) 0.015(9) -0.016(9)
C25A 0.024(9) 0.029(10) 0.055(12) -0.003(8) -0.002(8) -0.008(9)
C26A 0.017(9) 0.035(10) 0.039(11) -0.007(7) 0.003(8) -0.001(9)
C28A 0.006(7) 0.039(9) 0.025(8) 0.001(6) 0.002(6) 0.009(7)
C29A 0.009(7) 0.033(9) 0.046(10) -0.007(6) 0.003(7) 0.007(8)
C30A 0.037(11) 0.050(12) 0.036(10) 0.002(9) 0.000(9) 0.001(9)
C31A 0.045(11) 0.046(11) 0.042(14) -0.013(9) 0.002(9) 0.007(8)
C32A 0.079(15) 0.053(12) 0.048(19) -0.020(11) -0.004(13) 0.001(11)
C33A 0.023(16) 0.019(14) 0.04(2) -0.002(11) -0.011(13) 0.008(13)
C34A 0.025(12) 0.030(12) 0.035(13) -0.003(9) 0.007(10) 0.004(10)
C35A 0.040(15) 0.036(15) 0.051(18) 0.015(12) -0.011(15) 0.004(17)
C36A 0.062(19) 0.042(17) 0.046(17) 0.006(14) -0.017(14) 0.015(14)
C33' 0.023(16) 0.019(14) 0.04(2) -0.002(11) -0.011(13) 0.008(13)
C34' 0.025(12) 0.030(12) 0.035(13) -0.003(9) 0.007(10) 0.004(10)
C35' 0.040(15) 0.036(15) 0.051(18) 0.015(12) -0.011(15) 0.004(17)
C36' 0.062(19) 0.042(17) 0.046(17) 0.006(14) -0.017(14) 0.015(14)
F2N 0.085(10) 0.069(9) 0.054(8) 0.035(7) -0.033(7) -0.005(7)
F4N 0.062(7) 0.045(6) 0.034(6) -0.007(6) 0.008(6) -0.012(5)
F5N 0.039(6) 0.081(9) 0.032(6) 0.026(6) -0.002(5) -0.022(6)
F3N 0.090(10) 0.070(9) 0.028(6) -0.037(7) -0.012(6) -0.002(6)
B1N 0.035(12) 0.041(12) 0.018(10) 0.008(9) -0.018(9) 0.002(8)
Cl2L 0.046(3) 0.063(4) 0.044(3) 0.010(3) -0.008(3) -0.003(3)
Cl3L 0.045(3) 0.061(4) 0.046(3) -0.010(2) 0.016(2) -0.016(3)
C1L 0.024(9) 0.039(11) 0.042(12) 0.003(8) -0.007(9) 0.002(9)
F2M 0.046(7) 0.046(7) 0.111(12) -0.013(6) -0.012(7) -0.019(7)
F3M 0.120(12) 0.047(8) 0.044(8) 0.017(8) -0.043(8) 0.002(6)
F4M 0.047(6) 0.032(6) 0.036(6) 0.007(5) -0.018(5) -0.009(4)
F5M 0.079(11) 0.068(10) 0.057(9) 0.004(8) 0.041(8) 0.004(7)
B1M 0.018(9) 0.032(11) 0.014(8) -0.001(7) -0.002(7) 0.004(7)
Cl2K 0.066(4) 0.042(3) 0.099(5) 0.008(3) 0.046(4) 0.008(3)
Cl3K 0.055(4) 0.068(4) 0.093(5) 0.016(3) 0.007(4) -0.014(4)
C1K 0.061(14) 0.027(11) 0.051(13) -0.003(9) 0.021(11) -0.004(10)

loop_
_atom_type_symbol
_atom_type_description
_atom_type_scat_dispersion_real
_atom_type_scat_dispersion_imag
_atom_type_scat_source
C C 0.0033 0.0016 'International Tables Vol C Tables 4.2.6.8 and 6.1.1.4'
H H 0.0000 0.0000 'International Tables Vol C Tables 4.2.6.8 and 6.1.1.4'
Au Au -2.0133 8.8022 'International Tables Vol C Tables 4.2.6.8 and 6.1.1.4'
F F 0.0171 0.0103 'International Tables Vol C Tables 4.2.6.8 and 6.1.1.4'
N N 0.0061 0.0033 'International Tables Vol C Tables 4.2.6.8 and 6.1.1.4'
B B 0.0013 0.0007 'International Tables Vol C Tables 4.2.6.8 and 6.1.1.4'
Cl Cl 0.1484 0.1585 'International Tables Vol C Tables 4.2.6.8 and 6.1.1.4'

loop_
_geom_angle_atom_site_label_1
_geom_angle_atom_site_label_2
_geom_angle_atom_site_label_3
_geom_angle_site_symmetry_1
_geom_angle_site_symmetry_3
_geom_angle
_geom_angle_publ_flag
F2 Au1 C18 . . 176.2(10) ?
F2 Au1 C3 . . 94.8(6) ?
C18 Au1 C3 . . 88.1(10) ?
F2 Au1 C28 . . 89.2(6) ?
C18 Au1 C28 . . 87.9(10) ?
C3 Au1 C28 . . 175.8(5) ?
C3 N4 C5 . . 107.7(12) ?
C3 N4 C29 . . 128.2(13) ?
C5 N4 C29 . . 124.0(13) ?
C3 N11 C10 . . 109.4(15) ?
C3 N11 C12 . . 122.2(15) ?
C10 N11 C12 . . 128.0(16) ?
C28 N27 C26 . . 110.4(13) ?
C28 N27 C33 . . 126.6(13) ?
C26 N27 C33 . . 122.9(13) ?
C28 N20 C21 . . 106.8(15) ?
C28 N20 C19 . . 125.4(15) ?
C21 N20 C19 . . 127.7(17) ?
N11 C3 N4 . . 109.0(13) ?
N11 C3 Au1 . . 122.0(12) ?
N4 C3 Au1 . . 129.0(11) ?
C10 C5 C6 . . 122.8(16) ?
C10 C5 N4 . . 107.5(13) ?
C6 C5 N4 . . 129.6(15) ?
C5 C6 C7 . . 115.2(17) ?
C5 C6 H6 . . 122.400000 ?
C7 C6 H6 . . 122.400000 ?
C8 C7 C6 . . 120.4(16) ?
C8 C7 H7 . . 119.800000 ?
C6 C7 H7 . . 119.800000 ?
C9 C8 C7 . . 122.4(17) ?
C9 C8 H8 . . 118.800000 ?
C7 C8 H8 . . 118.800000 ?
C8 C9 C10 . . 117.5(17) ?
C8 C9 H9 . . 121.300000 ?
C10 C9 H9 . . 121.300000 ?
C5 C10 N11 . . 106.3(14) ?
C5 C10 C9 . . 121.6(15) ?
N11 C10 C9 . . 132.0(16) ?
N11 C12 C13 . . 110.7(14) ?
N11 C12 H12A . . 109.500000 ?
C13 C12 H12A . . 109.500000 ?
N11 C12 H12B . . 109.500000 ?
C13 C12 H12B . . 109.500000 ?
H12A C12 H12B . . 108.100000 ?
C14 C13 C18 . . 117.9(14) ?
C14 C13 C12 . . 118.8(14) ?
C18 C13 C12 . . 123.3(13) ?
C15 C14 C13 . . 115.8(15) ?
C15 C14 H14 . . 122.100000 ?
C13 C14 H14 . . 122.100000 ?
C16 C15 C14 . . 126.3(13) ?
C16 C15 H15 . . 116.900000 ?
C14 C15 H15 . . 116.900000 ?
C15 C16 C17 . . 117.8(15) ?
C15 C16 H16 . . 121.100000 ?
C17 C16 H16 . . 121.100000 ?
C18 C17 C16 . . 120.7(15) ?
C18 C17 C19 . . 123.2(14) ?
C16 C17 C19 . . 116.1(14) ?
C17 C18 C13 . . 121.5(11) ?
C17 C18 Au1 . . 121.0(17) ?
C13 C18 Au1 . . 117.5(16) ?
N20 C19 C17 . . 109.9(14) ?
N20 C19 H19A . . 109.700000 ?
C17 C19 H19A . . 109.700000 ?
N20 C19 H19B . . 109.700000 ?
C17 C19 H19B . . 109.700000 ?
H19A C19 H19B . . 108.200000 ?
C22 C21 N20 . . 131.0(15) ?
C22 C21 C26 . . 121.3(14) ?
N20 C21 C26 . . 107.7(14) ?
C23 C22 C21 . . 115.5(15) ?
C23 C22 H22 . . 122.300000 ?
C21 C22 H22 . . 122.300000 ?
C22 C23 C24 . . 122.5(15) ?
C22 C23 H23 . . 118.700000 ?
C24 C23 H23 . . 118.700000 ?
C25 C24 C23 . . 120.9(16) ?
C25 C24 H24 . . 119.600000 ?
C23 C24 H24 . . 119.600000 ?
C26 C25 C24 . . 118.0(15) ?
C26 C25 H25 . . 121.000000 ?
C24 C25 H25 . . 121.000000 ?
C25 C26 N27 . . 133.8(16) ?
C25 C26 C21 . . 121.8(14) ?
N27 C26 C21 . . 104.4(13) ?
N27 C28 N20 . . 110.7(13) ?
N27 C28 Au1 . . 131.0(11) ?
N20 C28 Au1 . . 118.3(11) ?
N4 C29 C30 . . 113.3(14) ?
N4 C29 H29A . . 108.900000 ?
C30 C29 H29A . . 108.900000 ?
N4 C29 H29B . . 108.900000 ?
C30 C29 H29B . . 108.900000 ?
H29A C29 H29B . . 107.700000 ?
C29 C30 C31 . . 113.6(16) ?
C29 C30 H30A . . 108.800000 ?
C31 C30 H30A . . 108.800000 ?
C29 C30 H30B . . 108.800000 ?
C31 C30 H30B . . 108.800000 ?
H30A C30 H30B . . 107.700000 ?
C32 C31 C30 . . 112.(2) ?
C32 C31 H31A . . 109.200000 ?
C30 C31 H31A . . 109.200000 ?
C32 C31 H31B . . 109.200000 ?
C30 C31 H31B . . 109.200000 ?
H31A C31 H31B . . 107.900000 ?
C31 C32 H32A . . 109.500000 ?
C31 C32 H32B . . 109.500000 ?
H32A C32 H32B . . 109.500000 ?
C31 C32 H32C . . 109.500000 ?
H32A C32 H32C . . 109.500000 ?
H32B C32 H32C . . 109.500000 ?
N27 C33 C34 . . 111.3(13) ?
N27 C33 H33A . . 109.400000 ?
C34 C33 H33A . . 109.400000 ?
N27 C33 H33B . . 109.400000 ?
C34 C33 H33B . . 109.400000 ?
H33A C33 H33B . . 108.000000 ?
C35 C34 C33 . . 114.4(15) ?
C35 C34 H34A . . 108.700000 ?
C33 C34 H34A . . 108.700000 ?
C35 C34 H34B . . 108.700000 ?
C33 C34 H34B . . 108.700000 ?
H34A C34 H34B . . 107.600000 ?
C36 C35 C34 . . 114.(2) ?
C36 C35 H35A . . 108.800000 ?
C34 C35 H35A . . 108.800000 ?
C36 C35 H35B . . 108.800000 ?
C34 C35 H35B . . 108.800000 ?
H35A C35 H35B . . 107.700000 ?
C35 C36 H36A . . 109.500000 ?
C35 C36 H36B . . 109.500000 ?
H36A C36 H36B . . 109.500000 ?
C35 C36 H36C . . 109.500000 ?
H36A C36 H36C . . 109.500000 ?
H36B C36 H36C . . 109.500000 ?
C18A Au1A F2A . . 178.1(9) ?
C18A Au1A C3A . . 89.2(9) ?
F2A Au1A C3A . . 92.7(6) ?
C18A Au1A C28A . . 88.1(9) ?
F2A Au1A C28A . . 90.0(6) ?
C3A Au1A C28A . . 177.1(6) ?
C3A N4A C5A . . 111.0(13) ?
C3A N4A C29A . . 127.1(14) ?
C5A N4A C29A . . 122.0(14) ?
C3A N11A C10A . . 108.2(14) ?
C3A N11A C12A . . 123.2(13) ?
C10A N11A C12A . . 128.3(14) ?
C17A C18A C13A . . 119.6(12) ?
C17A C18A Au1A . . 120.7(19) ?
C13A C18A Au1A . . 119.7(19) ?
C28A N20A C21A . . 108.5(13) ?
C28A N20A C19A . . 125.6(13) ?
C21A N20A C19A . . 125.8(13) ?
C28A N27A C33' . . 132.(3) ?
C28A N27A C26A . . 110.4(14) ?
C33' N27A C26A . . 115.(3) ?
C28A N27A C33A . . 121.0(17) ?
C26A N27A C33A . . 128.0(17) ?
N4A C3A N11A . . 107.7(14) ?
N4A C3A Au1A . . 131.4(12) ?
N11A C3A Au1A . . 120.6(11) ?
C6A C5A C10A . . 122.9(17) ?
C6A C5A N4A . . 133.0(17) ?
C10A C5A N4A . . 103.9(14) ?
C5A C6A C7A . . 115.9(18) ?
C5A C6A H6A . . 122.100000 ?
C7A C6A H6A . . 122.100000 ?
C6A C7A C8A . . 123.5(17) ?
C6A C7A H7A . . 118.300000 ?
C8A C7A H7A . . 118.300000 ?
C9A C8A C7A . . 119.6(17) ?
C9A C8A H8A . . 120.200000 ?
C7A C8A H8A . . 120.200000 ?
C8A C9A C10A . . 116.9(16) ?
C8A C9A H9A . . 121.600000 ?
C10A C9A H9A . . 121.600000 ?
C5A C10A N11A . . 109.1(15) ?
C5A C10A C9A . . 121.1(15) ?
N11A C10A C9A . . 129.9(15) ?
N11A C12A C13A . . 112.4(14) ?
N11A C12A H12C . . 109.100000 ?
C13A C12A H12C . . 109.100000 ?
N11A C12A H12D . . 109.100000 ?
C13A C12A H12D . . 109.100000 ?
H12C C12A H12D . . 107.900000 ?
C14A C13A C18A . . 122.1(16) ?
C14A C13A C12A . . 116.7(16) ?
C18A C13A C12A . . 121.2(17) ?
C13A C14A C15A . . 122.2(16) ?
C13A C14A H14A . . 118.900000 ?
C15A C14A H14A . . 118.900000 ?
C16A C15A C14A . . 108.6(11) ?
C16A C15A H15A . . 125.700000 ?
C14A C15A H15A . . 125.700000 ?
C17A C16A C15A . . 130.6(18) ?
C17A C16A H16A . . 114.700000 ?
C15A C16A H16A . . 114.700000 ?
C16A C17A C18A . . 116.8(18) ?
C16A C17A C19A . . 120.9(17) ?
C18A C17A C19A . . 122.2(17) ?
N20A C19A C17A . . 111.2(15) ?
N20A C19A H19C . . 109.400000 ?
C17A C19A H19C . . 109.400000 ?
N20A C19A H19D . . 109.400000 ?
C17A C19A H19D . . 109.400000 ?
H19C C19A H19D . . 108.000000 ?
C22A C21A C26A . . 122.1(16) ?
C22A C21A N20A . . 131.8(15) ?
C26A C21A N20A . . 106.1(15) ?
C21A C22A C23A . . 115.6(16) ?
C21A C22A H22A . . 122.200000 ?
C23A C22A H22A . . 122.200000 ?
C24A C23A C22A . . 122.2(17) ?
C24A C23A H23A . . 118.900000 ?
C22A C23A H23A . . 118.900000 ?
C23A C24A C25A . . 121.0(17) ?
C23A C24A H24A . . 119.500000 ?
C25A C24A H24A . . 119.500000 ?
C26A C25A C24A . . 116.3(17) ?
C26A C25A H25A . . 121.800000 ?
C24A C25A H25A . . 121.800000 ?
C25A C26A C21A . . 122.7(18) ?
C25A C26A N27A . . 131.5(17) ?
C21A C26A N27A . . 105.8(15) ?
N27A C28A N20A . . 108.9(14) ?
N27A C28A Au1A . . 131.5(12) ?
N20A C28A Au1A . . 119.3(11) ?
N4A C29A C30A . . 113.2(14) ?
N4A C29A H29C . . 108.900000 ?
C30A C29A H29C . . 108.900000 ?
N4A C29A H29D . . 108.900000 ?
C30A C29A H29D . . 108.900000 ?
H29C C29A H29D . . 107.800000 ?
C29A C30A C31A . . 111.3(15) ?
C29A C30A H30C . . 109.400000 ?
C31A C30A H30C . . 109.400000 ?
C29A C30A H30D . . 109.400000 ?
C31A C30A H30D . . 109.400000 ?
H30C C30A H30D . . 108.000000 ?
C30A C31A C32A . . 113.9(18) ?
C30A C31A H31C . . 108.800000 ?
C32A C31A H31C . . 108.800000 ?
C30A C31A H31D . . 108.800000 ?
C32A C31A H31D . . 108.800000 ?
H31C C31A H31D . . 107.700000 ?
C31A C32A H32D . . 109.500000 ?
C31A C32A H32E . . 109.500000 ?
H32D C32A H32E . . 109.500000 ?
C31A C32A H32F . . 109.500000 ?
H32D C32A H32F . . 109.500000 ?
H32E C32A H32F . . 109.500000 ?
C34A C33A N27A . . 112.(2) ?
C34A C33A H33C . . 109.200000 ?
N27A C33A H33C . . 109.200000 ?
C34A C33A H33D . . 109.200000 ?
N27A C33A H33D . . 109.200000 ?
H33C C33A H33D . . 107.900000 ?
C33A C34A C35A . . 109.(2) ?
C33A C34A H34C . . 109.800000 ?
C35A C34A H34C . . 109.800000 ?
C33A C34A H34D . . 109.800000 ?
C35A C34A H34D . . 109.800000 ?
H34C C34A H34D . . 108.200000 ?
C36A C35A C34A . . 114.(3) ?
C36A C35A H35C . . 108.700000 ?
C34A C35A H35C . . 108.700000 ?
C36A C35A H35D . . 108.700000 ?
C34A C35A H35D . . 108.700000 ?
H35C C35A H35D . . 107.600000 ?
C35A C36A H36D . . 109.500000 ?
C35A C36A H36E . . 109.500000 ?
H36D C36A H36E . . 109.500000 ?
C35A C36A H36F . . 109.500000 ?
H36D C36A H36F . . 109.500000 ?
H36E C36A H36F . . 109.500000 ?
N27A C33' C34' . . 103.(4) ?
N27A C33' H33E . . 111.200000 ?
C34' C33' H33E . . 111.200000 ?
N27A C33' H33F . . 111.200000 ?
C34' C33' H33F . . 111.200000 ?
H33E C33' H33F . . 109.100000 ?
C35' C34' C33' . . 113.(3) ?
C35' C34' H34E . . 109.000000 ?
C33' C34' H34E . . 109.000000 ?
C35' C34' H34F . . 109.000000 ?
C33' C34' H34F . . 109.000000 ?
H34E C34' H34F . . 107.800000 ?
C36' C35' C34' . . 115.(4) ?
C36' C35' H35E . . 108.600000 ?
C34' C35' H35E . . 108.600000 ?
C36' C35' H35F . . 108.600000 ?
C34' C35' H35F . . 108.600000 ?
H35E C35' H35F . . 107.500000 ?
C35' C36' H36I . . 109.500000 ?
C35' C36' H36G . . 109.500000 ?
H36I C36' H36G . . 109.500000 ?
C35' C36' H36H . . 109.500000 ?
H36I C36' H36H . . 109.500000 ?
H36G C36' H36H . . 109.500000 ?
F2N B1N F5N . . 113.7(17) ?
F2N B1N F4N . . 112.8(16) ?
F5N B1N F4N . . 110.1(15) ?
F2N B1N F3N . . 106.5(16) ?
F5N B1N F3N . . 107.0(16) ?
F4N B1N F3N . . 106.2(15) ?
Cl3L C1L Cl2L . . 112.2(10) ?
Cl3L C1L H1LA . . 109.200000 ?
Cl2L C1L H1LA . . 109.200000 ?
Cl3L C1L H1LB . . 109.200000 ?
Cl2L C1L H1LB . . 109.200000 ?
H1LA C1L H1LB . . 107.900000 ?
F5M B1M F2M . . 112.0(16) ?
F5M B1M F3M . . 111.7(16) ?
F2M B1M F3M . . 110.0(16) ?
F5M B1M F4M . . 107.8(15) ?
F2M B1M F4M . . 108.3(14) ?
F3M B1M F4M . . 106.8(14) ?
Cl2K C1K Cl3K . . 109.5(11) ?
Cl2K C1K H1KA . . 109.800000 ?
Cl3K C1K H1KA . . 109.800000 ?
Cl2K C1K H1KB . . 109.800000 ?
Cl3K C1K H1KB . . 109.800000 ?
H1KA C1K H1KB . . 108.200000 ?

loop_
_geom_bond_atom_site_label_1
_geom_bond_atom_site_label_2
_geom_bond_site_symmetry_2
_geom_bond_distance
_geom_bond_publ_flag
F2A Au1A . 2.000(6) ?
Au1 F2 . 2.032(7) ?
Au1 C18 . 2.039(11) ?
Au1 C3 . 2.041(14) ?
Au1 C28 . 2.044(13) ?
N4 C3 . 1.352(19) ?
N4 C5 . 1.392(19) ?
N4 C29 . 1.46(2) ?
N11 C3 . 1.33(2) ?
N11 C10 . 1.39(2) ?
N11 C12 . 1.47(2) ?
N27 C28 . 1.316(18) ?
N27 C26 . 1.415(19) ?
N27 C33 . 1.464(18) ?
N20 C28 . 1.37(2) ?
N20 C21 . 1.41(2) ?
N20 C19 . 1.44(2) ?
C5 C10 . 1.37(2) ?
C5 C6 . 1.38(2) ?
C6 C7 . 1.44(3) ?
C6 H6 . 0.950000 ?
C7 C8 . 1.40(2) ?
C7 H7 . 0.950000 ?
C8 C9 . 1.35(2) ?
C8 H8 . 0.950000 ?
C9 C10 . 1.39(2) ?
C9 H9 . 0.950000 ?
C12 C13 . 1.50(2) ?
C12 H12A . 0.990000 ?
C12 H12B . 0.990000 ?
C13 C14 . 1.399(19) ?
C13 C18 . 1.42(3) ?
C14 C15 . 1.40(2) ?
C14 H14 . 0.950000 ?
C15 C16 . 1.27(3) ?
C15 H15 . 0.950000 ?
C16 C17 . 1.41(2) ?
C16 H16 . 0.950000 ?
C17 C18 . 1.31(3) ?
C17 C19 . 1.54(2) ?
C19 H19A . 0.990000 ?
C19 H19B . 0.990000 ?
C21 C22 . 1.40(2) ?
C21 C26 . 1.43(2) ?
C22 C23 . 1.39(2) ?
C22 H22 . 0.950000 ?
C23 C24 . 1.43(2) ?
C23 H23 . 0.950000 ?
C24 C25 . 1.37(2) ?
C24 H24 . 0.950000 ?
C25 C26 . 1.36(2) ?
C25 H25 . 0.950000 ?
C29 C30 . 1.52(3) ?
C29 H29A . 0.990000 ?
C29 H29B . 0.990000 ?
C30 C31 . 1.55(3) ?
C30 H30A . 0.990000 ?
C30 H30B . 0.990000 ?
C31 C32 . 1.42(3) ?
C31 H31A . 0.990000 ?
C31 H31B . 0.990000 ?
C32 H32A . 0.980000 ?
C32 H32B . 0.980000 ?
C32 H32C . 0.980000 ?
C33 C34 . 1.54(2) ?
C33 H33A . 0.990000 ?
C33 H33B . 0.990000 ?
C34 C35 . 1.52(3) ?
C34 H34A . 0.990000 ?
C34 H34B . 0.990000 ?
C35 C36 . 1.50(2) ?
C35 H35A . 0.990000 ?
C35 H35B . 0.990000 ?
C36 H36A . 0.980000 ?
C36 H36B . 0.980000 ?
C36 H36C . 0.980000 ?
Au1A C18A . 1.986(13) ?
Au1A C3A . 2.009(18) ?
Au1A C28A . 2.046(16) ?
N4A C3A . 1.34(2) ?
N4A C5A . 1.41(2) ?
N4A C29A . 1.478(18) ?
N11A C3A . 1.36(2) ?
N11A C10A . 1.388(19) ?
N11A C12A . 1.44(2) ?
C18A C17A . 1.41(3) ?
C18A C13A . 1.42(3) ?
N20A C28A . 1.330(19) ?
N20A C21A . 1.431(19) ?
N20A C19A . 1.46(2) ?
N27A C28A . 1.32(2) ?
N27A C33' . 1.40(6) ?
N27A C26A . 1.40(2) ?
N27A C33A . 1.55(3) ?
C5A C6A . 1.37(2) ?
C5A C10A . 1.39(2) ?
C6A C7A . 1.38(2) ?
C6A H6A . 0.950000 ?
C7A C8A . 1.41(2) ?
C7A H7A . 0.950000 ?
C8A C9A . 1.40(2) ?
C8A H8A . 0.950000 ?
C9A C10A . 1.41(2) ?
C9A H9A . 0.950000 ?
C12A C13A . 1.52(2) ?
C12A H12C . 0.990000 ?
C12A H12D . 0.990000 ?
C13A C14A . 1.41(2) ?
C14A C15A . 1.53(3) ?
C14A H14A . 0.950000 ?
C15A C16A . 1.43(3) ?
C15A H15A . 0.950000 ?
C16A C17A . 1.40(3) ?
C16A H16A . 0.950000 ?
C17A C19A . 1.48(2) ?
C19A H19C . 0.990000 ?
C19A H19D . 0.990000 ?
C21A C22A . 1.36(2) ?
C21A C26A . 1.38(2) ?
C22A C23A . 1.40(2) ?
C22A H22A . 0.950000 ?
C23A C24A . 1.36(3) ?
C23A H23A . 0.950000 ?
C24A C25A . 1.39(3) ?
C24A H24A . 0.950000 ?
C25A C26A . 1.35(2) ?
C25A H25A . 0.950000 ?
C29A C30A . 1.49(2) ?
C29A H29C . 0.990000 ?
C29A H29D . 0.990000 ?
C30A C31A . 1.52(2) ?
C30A H30C . 0.990000 ?
C30A H30D . 0.990000 ?
C31A C32A . 1.56(3) ?
C31A H31C . 0.990000 ?
C31A H31D . 0.990000 ?
C32A H32D . 0.980000 ?
C32A H32E . 0.980000 ?
C32A H32F . 0.980000 ?
C33A C34A . 1.54(3) ?
C33A H33C . 0.990000 ?
C33A H33D . 0.990000 ?
C34A C35A . 1.55(4) ?
C34A H34C . 0.990000 ?
C34A H34D . 0.990000 ?
C35A C36A . 1.44(4) ?
C35A H35C . 0.990000 ?
C35A H35D . 0.990000 ?
C36A H36D . 0.980000 ?
C36A H36E . 0.980000 ?
C36A H36F . 0.980000 ?
C33' C34' . 1.55(3) ?
C33' H33E . 0.990000 ?
C33' H33F . 0.990000 ?
C34' C35' . 1.53(3) ?
C34' H34E . 0.990000 ?
C34' H34F . 0.990000 ?
C35' C36' . 1.50(4) ?
C35' H35E . 0.990000 ?
C35' H35F . 0.990000 ?
C36' H36I . 0.980000 ?
C36' H36G . 0.980000 ?
C36' H36H . 0.980000 ?
F2N B1N . 1.34(2) ?
F4N B1N . 1.40(2) ?
F5N B1N . 1.34(2) ?
F3N B1N . 1.43(2) ?
Cl2L C1L . 1.813(19) ?
Cl3L C1L . 1.71(2) ?
C1L H1LA . 0.990000 ?
C1L H1LB . 0.990000 ?
F2M B1M . 1.36(2) ?
F3M B1M . 1.36(2) ?
F4M B1M . 1.42(2) ?
F5M B1M . 1.33(2) ?
Cl2K C1K . 1.76(2) ?
Cl3K C1K . 1.76(2) ?
C1K H1KA . 0.990000 ?
C1K H1KB . 0.990000 ?

loop_
_geom_torsion_atom_site_label_1
_geom_torsion_atom_site_label_2
_geom_torsion_atom_site_label_3
_geom_torsion_atom_site_label_4
_geom_torsion_site_symmetry_1
_geom_torsion_site_symmetry_2
_geom_torsion_site_symmetry_3
_geom_torsion_site_symmetry_4
_geom_torsion
_geom_torsion_publ_flag
C10 N11 C3 N4 . . . . -3.3(18) ?
C12 N11 C3 N4 . . . . -176.1(14) ?
C10 N11 C3 Au1 . . . . 178.6(11) ?
C12 N11 C3 Au1 . . . . 6.(2) ?
C5 N4 C3 N11 . . . . 2.6(17) ?
C29 N4 C3 N11 . . . . 178.7(15) ?
C5 N4 C3 Au1 . . . . -179.5(11) ?
C29 N4 C3 Au1 . . . . -3.(2) ?
C3 N4 C5 C10 . . . . -0.9(17) ?
C29 N4 C5 C10 . . . . -177.2(14) ?
C3 N4 C5 C6 . . . . 178.2(17) ?
C29 N4 C5 C6 . . . . 2.(3) ?
C10 C5 C6 C7 . . . . -1.(3) ?
N4 C5 C6 C7 . . . . 179.8(16) ?
C5 C6 C7 C8 . . . . 0.(3) ?
C6 C7 C8 C9 . . . . -1.(3) ?
C7 C8 C9 C10 . . . . 2.(3) ?
C6 C5 C10 N11 . . . . 179.8(16) ?
N4 C5 C10 N11 . . . . -1.1(17) ?
C6 C5 C10 C9 . . . . 3.(3) ?
N4 C5 C10 C9 . . . . -178.3(15) ?
C3 N11 C10 C5 . . . . 2.7(18) ?
C12 N11 C10 C5 . . . . 174.9(16) ?
C3 N11 C10 C9 . . . . 179.5(18) ?
C12 N11 C10 C9 . . . . -8.(3) ?
C8 C9 C10 C5 . . . . -3.(3) ?
C8 C9 C10 N11 . . . . -179.2(18) ?
C3 N11 C12 C13 . . . . 47.(2) ?
C10 N11 C12 C13 . . . . -123.8(17) ?
N11 C12 C13 C14 . . . . 129.9(16) ?
N11 C12 C13 C18 . . . . -53.(2) ?
C18 C13 C14 C15 . . . . 2.(2) ?
C12 C13 C14 C15 . . . . 178.9(14) ?
C13 C14 C15 C16 . . . . -1.(3) ?
C14 C15 C16 C17 . . . . 0.(3) ?
C15 C16 C17 C18 . . . . 0.(3) ?
C15 C16 C17 C19 . . . . -179.6(16) ?
C16 C17 C18 C13 . . . . 1.(3) ?
C19 C17 C18 C13 . . . . -179.5(14) ?
C16 C17 C18 Au1 . . . . 177.9(13) ?
C19 C17 C18 Au1 . . . . -2.(2) ?
C14 C13 C18 C17 . . . . -2.(3) ?
C12 C13 C18 C17 . . . . -178.6(16) ?
C14 C13 C18 Au1 . . . . -179.1(12) ?
C12 C13 C18 Au1 . . . . 4.(2) ?
C28 N20 C19 C17 . . . . 49.(2) ?
C21 N20 C19 C17 . . . . -128.1(19) ?
C18 C17 C19 N20 . . . . -48.(2) ?
C16 C17 C19 N20 . . . . 131.9(16) ?
C28 N20 C21 C22 . . . . 179.0(17) ?
C19 N20 C21 C22 . . . . -4.(3) ?
C28 N20 C21 C26 . . . . 1.(2) ?
C19 N20 C21 C26 . . . . 177.9(18) ?
N20 C21 C22 C23 . . . . -179.4(18) ?
C26 C21 C22 C23 . . . . -1.(2) ?
C21 C22 C23 C24 . . . . 1.(3) ?
C22 C23 C24 C25 . . . . 0.(3) ?
C23 C24 C25 C26 . . . . 0.(3) ?
C24 C25 C26 N27 . . . . 179.1(17) ?
C24 C25 C26 C21 . . . . 0.(3) ?
C28 N27 C26 C25 . . . . 179.6(18) ?
C33 N27 C26 C25 . . . . 0.(3) ?
C28 N27 C26 C21 . . . . -0.8(17) ?
C33 N27 C26 C21 . . . . 179.9(14) ?
C22 C21 C26 C25 . . . . 1.(3) ?
N20 C21 C26 C25 . . . . 179.6(16) ?
C22 C21 C26 N27 . . . . -178.4(15) ?
N20 C21 C26 N27 . . . . 0.0(18) ?
C26 N27 C28 N20 . . . . 1.3(19) ?
C33 N27 C28 N20 . . . . -179.4(15) ?
C26 N27 C28 Au1 . . . . -177.5(11) ?
C33 N27 C28 Au1 . . . . 2.(2) ?
C21 N20 C28 N27 . . . . -1.(2) ?
C19 N20 C28 N27 . . . . -178.6(17) ?
C21 N20 C28 Au1 . . . . 177.7(11) ?
C19 N20 C28 Au1 . . . . 0.(2) ?
C3 N4 C29 C30 . . . . -92.(2) ?
C5 N4 C29 C30 . . . . 83.4(19) ?
N4 C29 C30 C31 . . . . 67.(2) ?
C29 C30 C31 C32 . . . . 169.9(18) ?
C28 N27 C33 C34 . . . . -97.4(18) ?
C26 N27 C33 C34 . . . . 81.7(19) ?
N27 C33 C34 C35 . . . . 69.(2) ?
C33 C34 C35 C36 . . . . 178.9(19) ?
C5A N4A C3A N11A . . . . 0.7(18) ?
C29A N4A C3A N11A . . . . 179.0(14) ?
C5A N4A C3A Au1A . . . . -174.2(12) ?
C29A N4A C3A Au1A . . . . 4.(2) ?
C10A N11A C3A N4A . . . . -3.4(17) ?
C12A N11A C3A N4A . . . . -177.6(14) ?
C10A N11A C3A Au1A . . . . 172.2(11) ?
C12A N11A C3A Au1A . . . . -2.(2) ?
C3A N4A C5A C6A . . . . 176.1(19) ?
C29A N4A C5A C6A . . . . -2.(3) ?
C3A N4A C5A C10A . . . . 2.2(18) ?
C29A N4A C5A C10A . . . . -176.2(13) ?
C10A C5A C6A C7A . . . . 0.(3) ?
N4A C5A C6A C7A . . . . -172.6(17) ?
C5A C6A C7A C8A . . . . 0.(3) ?
C6A C7A C8A C9A . . . . -2.(3) ?
C7A C8A C9A C10A . . . . 5.(2) ?
C6A C5A C10A N11A . . . . -178.9(17) ?
N4A C5A C10A N11A . . . . -4.2(17) ?
C6A C5A C10A C9A . . . . 2.(3) ?
N4A C5A C10A C9A . . . . 176.8(15) ?
C3A N11A C10A C5A . . . . 4.8(18) ?
C12A N11A C10A C5A . . . . 178.7(16) ?
C3A N11A C10A C9A . . . . -176.3(17) ?
C12A N11A C10A C9A . . . . -2.(3) ?
C8A C9A C10A C5A . . . . -4.(2) ?
C8A C9A C10A N11A . . . . 176.8(16) ?
C3A N11A C12A C13A . . . . -48.(2) ?
C10A N11A C12A C13A . . . . 139.3(17) ?
C17A C18A C13A C14A . . . . -1.(2) ?
Au1A C18A C13A C14A . . . . -177.4(13) ?
C17A C18A C13A C12A . . . . -179.5(18) ?
Au1A C18A C13A C12A . . . . 4.(2) ?
N11A C12A C13A C14A . . . . -132.3(16) ?
N11A C12A C13A C18A . . . . 47.(2) ?
C18A C13A C14A C15A . . . . -1.(3) ?
C12A C13A C14A C15A . . . . 178.3(17) ?
C13A C14A C15A C16A . . . . 0.(2) ?
C14A C15A C16A C17A . . . . 3.(3) ?
C15A C16A C17A C18A . . . . -4.(3) ?
C15A C16A C17A C19A . . . . 179.1(19) ?
C13A C18A C17A C16A . . . . 3.(2) ?
Au1A C18A C17A C16A . . . . 179.5(13) ?
C13A C18A C17A C19A . . . . 179.3(18) ?
Au1A C18A C17A C19A . . . . -4.(2) ?
C28A N20A C19A C17A . . . . -42.(2) ?
C21A N20A C19A C17A . . . . 138.4(16) ?
C16A C17A C19A N20A . . . . -133.9(18) ?
C18A C17A C19A N20A . . . . 50.(2) ?
C28A N20A C21A C22A . . . . -177.8(16) ?
C19A N20A C21A C22A . . . . 2.(3) ?
C28A N20A C21A C26A . . . . 4.2(18) ?
C19A N20A C21A C26A . . . . -176.3(16) ?
C26A C21A C22A C23A . . . . 0.(2) ?
N20A C21A C22A C23A . . . . -178.1(16) ?
C21A C22A C23A C24A . . . . 0.(2) ?
C22A C23A C24A C25A . . . . 1.(3) ?
C23A C24A C25A C26A . . . . -1.(3) ?
C24A C25A C26A C21A . . . . 0.(3) ?
C24A C25A C26A N27A . . . . -179.0(17) ?
C22A C21A C26A C25A . . . . 0.(3) ?
N20A C21A C26A C25A . . . . 178.4(16) ?
C22A C21A C26A N27A . . . . 179.7(14) ?
N20A C21A C26A N27A . . . . -2.1(17) ?
C28A N27A C26A C25A . . . . 178.7(19) ?
C33' N27A C26A C25A . . . . 15.(4) ?
C33A N27A C26A C25A . . . . -11.(3) ?
C28A N27A C26A C21A . . . . -0.7(19) ?
C33' N27A C26A C21A . . . . -164.(3) ?
C33A N27A C26A C21A . . . . 170.0(18) ?
C33' N27A C28A N20A . . . . 163.(3) ?
C26A N27A C28A N20A . . . . 3.4(18) ?
C33A N27A C28A N20A . . . . -168.1(16) ?
C33' N27A C28A Au1A . . . . -11.(4) ?
C26A N27A C28A Au1A . . . . -170.4(12) ?
C33A N27A C28A Au1A . . . . 18.(2) ?
C21A N20A C28A N27A . . . . -4.7(18) ?
C19A N20A C28A N27A . . . . 175.8(15) ?
C21A N20A C28A Au1A . . . . 170.0(10) ?
C19A N20A C28A Au1A . . . . -9.(2) ?
C3A N4A C29A C30A . . . . 100.8(19) ?
C5A N4A C29A C30A . . . . -81.1(19) ?
N4A C29A C30A C31A . . . . 179.9(15) ?
C29A C30A C31A C32A . . . . 177.4(16) ?
C28A N27A C33A C34A . . . . -110.(2) ?
C26A N27A C33A C34A . . . . 80.(3) ?
N27A C33A C34A C35A . . . . -180.(2) ?
C33A C34A C35A C36A . . . . -179.(3) ?
C28A N27A C33' C34' . . . . 73.(5) ?
C26A N27A C33' C34' . . . . -128.(4) ?
N27A C33' C34' C35' . . . . 176.(4) ?
C33' C34' C35' C36' . . . . 49.(8) ?
